data_9007278
loop_
_publ_author_name
'Lee, Y.'
'Hriljac, J. A.'
'Vogt, T.'

_publ_section_title
;
 Pressure-induced migration of zeolitic water in laumontite
 Sample: Pleasant Valley, Connecticut, NMNH R4159; P = 0.3 GPa
;
_journal_name_full 'Physics and Chemistry of Minerals'
_journal_page_first 421
_journal_page_last 428
_journal_volume 31
_journal_year 2004
_chemical_formula_sum 'Al4 Ca2 H22 O33 Si8'
_chemical_name_mineral Laumontite
_space_group_IT_number 12
_symmetry_space_group_name_Hall '-C 2y'
_symmetry_space_group_name_H-M 'C 1 2/m 1'
_cell_angle_alpha 90
_cell_angle_beta 110.008
_cell_angle_gamma 90
_cell_formula_units_Z 2
_cell_length_a 14.8913
_cell_length_b 13.1661
_cell_length_c 7.5284
_cell_volume 1386.935
_database_code_amcsd 0008869
_diffrn_ambient_pressure 3e+05
_exptl_crystal_density_diffrn 2.306
_cod_original_formula_sum 'Ca2 Al4 Si8 O33 H22'
_cod_database_code 9007278

loop_
_space_group_symop_operation_xyz
x,y,z
1/2+x,1/2+y,z
x,-y,z
1/2+x,1/2-y,z
-x,y,-z
1/2-x,1/2+y,-z
-x,-y,-z
1/2-x,1/2-y,-z

loop_
_atom_site_label
_atom_site_fract_x
_atom_site_fract_y
_atom_site_fract_z
_atom_site_occupancy
_atom_site_U_iso_or_equiv
_atom_site_type_symbol
_atom_site_attached_hydrogens
Ca 0.26700 0.50000 0.72600 1.00000 0.02600 Ca 0
Al 0.12750 0.31050 0.72930 1.00000 0.02600 Al 0
Si1 0.24220 0.38210 0.15980 1.00000 0.02600 Si 0
Si2 0.07920 0.38720 0.32600 1.00000 0.02600 Si 0
O1 0.27000 0.50000 0.21000 1.00000 0.02600 O 0
O2 0.20600 0.36700 0.93300 1.00000 0.02600 O 0
O3 0.13900 0.39000 0.55200 1.00000 0.02600 O 0
O4 0.15200 0.34900 0.22200 1.00000 0.02600 O 0
O5 0.33400 0.31400 0.27900 1.00000 0.02600 O 0
O6 0.04000 0.50000 0.25100 1.00000 0.02600 O 0
O7 0.00900 0.30800 0.72400 1.00000 0.02600 O 0
Wat1 0.02400 0.15500 0.04600 0.50000 0.02600 O 2
Wat2 0.41300 0.50000 0.01100 1.00000 0.02600 O 2
Wat5 0.50000 0.50000 0.50000 1.00000 0.02600 O 2
Wat8 0.14000 0.12200 0.36500 1.00000 0.02600 O 2

loop_
_cod_changelog_entry_id
_cod_changelog_entry_author
_cod_changelog_entry_date
_cod_changelog_entry_text
1
;cod-tools version 3.8.0
Id: cif_guess_AMCSD_atom_types 9581 2023-05-17 12:35:41Z saulius
;
2023-05-18T11:39:43+03:00
;Derived atom types and hydrogen counts
from atom names that follow the AMCSD naming convention
(Wat == water, O-H == hydroxyl).
;

loop_
_cod_related_entry_id
_cod_related_entry_database
_cod_related_entry_code
1 AMCSD 0008869
